data_2243945
loop_
_publ_author_name
'Kang, Sungmin'
'Kim, Taek Hyeon'
'Kwak, Chee-Hun'

_publ_section_title
;
 Synthesis and crystal structure of
 (<i>E</i>)-2-benzyl-1,3-diphenylisothiouronium iodide
;
_journal_coeditor_code HB7997
_journal_issue 1
_journal_name_full 'Acta Crystallographica Section E'
_journal_page_first 51
_journal_page_last 53
_journal_paper_doi 10.1107/S2056989021013086
_journal_volume 78
_journal_year 2022
_chemical_formula_iupac 'C20 H19 N2 S +, I -'
_chemical_formula_moiety 'C20 H19 N2 S +, I -'
_chemical_formula_sum 'C20 H19 I N2 S'
_chemical_formula_weight 446.33
_chemical_name_common
;
(<i>E</i>)-2-Benzyl-1,3-diphenylisothiouronium iodide
;
_chemical_name_systematic
;
<i>N</i>-[(Benzylsulfanyl)(phenylamino)methylidene]anilinium iodide
;
_space_group_crystal_system triclinic
_space_group_IT_number 2
_space_group_name_Hall '-P 1'
_space_group_name_H-M_alt 'P -1'
_atom_sites_solution_hydrogens mixed
_atom_sites_solution_primary direct
_audit_creation_method SHELXL-2014/7
_cell_angle_alpha 77.2839(12)
_cell_angle_beta 85.1708(11)
_cell_angle_gamma 74.7224(10)
_cell_formula_units_Z 2
_cell_length_a 8.6382(3)
_cell_length_b 9.8182(3)
_cell_length_c 12.1922(4)
_cell_measurement_reflns_used 9837
_cell_measurement_temperature 223(2)
_cell_measurement_theta_max 28.33
_cell_measurement_theta_min 2.45
_cell_volume 972.65(6)
_computing_cell_refinement
;
SAINT (Bruker, 2016)
;
_computing_data_collection
;
APEX2 (Bruker, 2016)
;
_computing_data_reduction
;
SAINT (Bruker, 2016)
;
_computing_molecular_graphics
;
Ortep-3 for Windows (Farrugia, 2012) and Mercury (Macrae <i>et al.</i>,
2020)
;
_computing_publication_material
;
SHELXTL ((Sheldrick, 2008))
;
_computing_structure_refinement
;
<i>SHELXL2014/7</i> (Sheldrick, 2015)
;
_computing_structure_solution
;
SHELXTL (Sheldrick, 2008)
;
_diffrn_ambient_temperature 223(2)
_diffrn_measured_fraction_theta_full 1.000
_diffrn_measured_fraction_theta_max 0.999
_diffrn_measurement_device_type 'PHOTON 100 CMOS'
_diffrn_measurement_method '\f and \w scans'
_diffrn_radiation_type MoK\a
_diffrn_radiation_wavelength 0.71073
_diffrn_reflns_av_R_equivalents 0.0231
_diffrn_reflns_av_unetI/netI 0.0131
_diffrn_reflns_limit_h_max 11
_diffrn_reflns_limit_h_min -11
_diffrn_reflns_limit_k_max 13
_diffrn_reflns_limit_k_min -13
_diffrn_reflns_limit_l_max 16
_diffrn_reflns_limit_l_min -16
_diffrn_reflns_number 31969
_diffrn_reflns_theta_full 25.242
_diffrn_reflns_theta_max 28.343
_diffrn_reflns_theta_min 2.197
_exptl_absorpt_coefficient_mu 1.757
_exptl_absorpt_correction_T_max 0.7457
_exptl_absorpt_correction_T_min 0.6487
_exptl_absorpt_correction_type multi-scan
_exptl_absorpt_process_details
;
(SADABS; Bruker, 2016)
;
_exptl_crystal_colour colourless
_exptl_crystal_density_diffrn 1.524
_exptl_crystal_description Block
_exptl_crystal_F_000 444
_exptl_crystal_size_max 0.270
_exptl_crystal_size_mid 0.210
_exptl_crystal_size_min 0.150
_refine_diff_density_max 1.434
_refine_diff_density_min -1.035
_refine_ls_extinction_method none
_refine_ls_goodness_of_fit_ref 1.092
_refine_ls_hydrogen_treatment mixed
_refine_ls_matrix_type full
_refine_ls_number_parameters 225
_refine_ls_number_reflns 4853
_refine_ls_number_restraints 0
_refine_ls_restrained_S_all 1.092
_refine_ls_R_factor_all 0.0271
_refine_ls_R_factor_gt 0.0253
_refine_ls_shift/su_max 0.001
_refine_ls_shift/su_mean 0.000
_refine_ls_structure_factor_coef Fsqd
_refine_ls_weighting_details 'w=1/[\s^2^(Fo^2^)+(0.0253P)^2^+0.8267P] where P=(Fo^2^+2Fc^2^)/3'
_refine_ls_weighting_scheme calc
_refine_ls_wR_factor_gt 0.0612
_refine_ls_wR_factor_ref 0.0625
_reflns_number_gt 4594
_reflns_number_total 4853
_reflns_threshold_expression 'I > 2\s(I)'
_cod_data_source_file hb7997sup1.cif
_cod_data_source_block I
_cod_depositor_comments 'Adding full bibliography for 2243945.cif.'
_cod_original_cell_volume 972.66(6)
_cod_database_code 2243945
_cod_database_fobs_code 2243945
_shelx_space_group_comment
;
The symmetry employed for this shelxl refinement is uniquely defined
by the following loop, which should always be used as a source of
symmetry information in preference to the above space-group names.
They are only intended as comments.
;
_shelx_estimated_absorpt_t_min 0.648
_shelx_estimated_absorpt_t_max 0.779

loop_
_space_group_symop_operation_xyz
'x, y, z'
'-x, -y, -z'

loop_
_atom_site_type_symbol
_atom_site_label
_atom_site_fract_x
_atom_site_fract_y
_atom_site_fract_z
_atom_site_U_iso_or_equiv
_atom_site_adp_type
_atom_site_calc_flag
_atom_site_occupancy
_atom_site_disorder_assembly
_atom_site_disorder_group
I I1 0.26986(2) 0.34036(2) 0.87755(2) 0.04395(6) Uani d 1 . .
C C1 0.3315(2) 0.4161(2) 0.28202(17) 0.0316(4) Uani d 1 . .
C C2 0.1753(3) 0.4055(3) 0.3116(2) 0.0421(5) Uani d 1 . .
H H2 0.1020 0.4181 0.2552 0.051 Uiso calc 1 . .
C C3 0.1274(4) 0.3766(3) 0.4237(2) 0.0581(7) Uani d 1 . .
H H3 0.0216 0.3697 0.4430 0.070 Uiso calc 1 . .
C C4 0.2340(5) 0.3578(3) 0.5072(2) 0.0648(8) Uani d 1 . .
H H4 0.2012 0.3380 0.5833 0.078 Uiso calc 1 . .
C C5 0.3880(4) 0.3682(3) 0.4786(2) 0.0594(7) Uani d 1 . .
H H5 0.4609 0.3550 0.5355 0.071 Uiso calc 1 . .
C C6 0.4373(3) 0.3982(2) 0.3666(2) 0.0434(5) Uani d 1 . .
H H6 0.5427 0.4064 0.3479 0.052 Uiso calc 1 . .
C C7 0.3883(2) 0.4451(2) 0.16100(17) 0.0330(4) Uani d 1 . .
H H7A 0.4058 0.3566 0.1320 0.040 Uiso calc 1 . .
H H7B 0.4917 0.4696 0.1574 0.040 Uiso calc 1 . .
S S1 0.24895(6) 0.59022(5) 0.07051(4) 0.03231(10) Uani d 1 . .
C C8 0.2092(2) 0.72734(19) 0.14740(14) 0.0252(3) Uani d 1 . .
N N1 0.32455(19) 0.75297(18) 0.19789(14) 0.0278(3) Uani d 1 . .
H H1N 0.415(3) 0.724(3) 0.177(2) 0.036(6) Uiso d 1 . .
C C9 0.3042(2) 0.82793(19) 0.28816(15) 0.0267(3) Uani d 1 . .
C C10 0.2028(2) 0.7956(2) 0.37864(17) 0.0337(4) Uani d 1 . .
H H10 0.1474 0.7243 0.3814 0.040 Uiso calc 1 . .
C C11 0.1841(3) 0.8703(3) 0.46533(18) 0.0426(5) Uani d 1 . .
H H11 0.1147 0.8502 0.5270 0.051 Uiso calc 1 . .
C C12 0.2668(3) 0.9740(3) 0.46136(19) 0.0444(5) Uani d 1 . .
H H12 0.2526 1.0250 0.5198 0.053 Uiso calc 1 . .
C C13 0.3700(3) 1.0030(2) 0.3723(2) 0.0421(5) Uani d 1 . .
H H13 0.4272 1.0727 0.3708 0.051 Uiso calc 1 . .
C C14 0.3903(2) 0.9300(2) 0.28442(18) 0.0343(4) Uani d 1 . .
H H14 0.4612 0.9493 0.2236 0.041 Uiso calc 1 . .
N N2 0.05644(19) 0.80281(17) 0.14673(14) 0.0276(3) Uani d 1 . .
H H2N -0.010(3) 0.765(3) 0.134(2) 0.034(6) Uiso d 1 . .
C C15 -0.0057(2) 0.94592(19) 0.16504(15) 0.0259(3) Uani d 1 . .
C C16 0.0742(2) 1.0527(2) 0.12339(16) 0.0310(4) Uani d 1 . .
H H16 0.1723 1.0316 0.0832 0.037 Uiso calc 1 . .
C C17 0.0078(3) 1.1909(2) 0.14165(18) 0.0380(4) Uani d 1 . .
H H17 0.0622 1.2636 0.1148 0.046 Uiso calc 1 . .
C C18 -0.1379(3) 1.2225(2) 0.19912(19) 0.0422(5) Uani d 1 . .
H H18 -0.1816 1.3161 0.2122 0.051 Uiso calc 1 . .
C C19 -0.2187(3) 1.1169(2) 0.2371(2) 0.0427(5) Uani d 1 . .
H H19 -0.3192 1.1396 0.2743 0.051 Uiso calc 1 . .
C C20 -0.1536(2) 0.9773(2) 0.22119(18) 0.0349(4) Uani d 1 . .
H H20 -0.2086 0.9051 0.2479 0.042 Uiso calc 1 . .

loop_
_atom_site_aniso_label
_atom_site_aniso_U_11
_atom_site_aniso_U_22
_atom_site_aniso_U_33
_atom_site_aniso_U_12
_atom_site_aniso_U_13
_atom_site_aniso_U_23
I1 0.02782(7) 0.04822(9) 0.06798(11) -0.01720(6) 0.01189(6) -0.03314(7)
C1 0.0347(10) 0.0226(8) 0.0376(10) -0.0046(7) -0.0028(8) -0.0091(7)
C2 0.0428(12) 0.0421(11) 0.0462(12) -0.0177(9) 0.0024(9) -0.0122(9)
C3 0.0661(17) 0.0529(15) 0.0582(16) -0.0274(13) 0.0190(13) -0.0102(12)
C4 0.099(2) 0.0473(15) 0.0396(13) -0.0139(15) 0.0082(14) -0.0006(11)
C5 0.079(2) 0.0483(14) 0.0424(13) 0.0001(13) -0.0211(13) -0.0048(11)
C6 0.0419(12) 0.0377(11) 0.0474(12) 0.0001(9) -0.0127(10) -0.0102(9)
C7 0.0294(9) 0.0298(9) 0.0393(10) -0.0018(7) -0.0002(8) -0.0136(8)
S1 0.0365(2) 0.0321(2) 0.0301(2) -0.00373(18) -0.00340(18) -0.01509(18)
C8 0.0254(8) 0.0257(8) 0.0253(8) -0.0059(6) 0.0010(6) -0.0083(6)
N1 0.0199(7) 0.0326(8) 0.0330(8) -0.0045(6) 0.0014(6) -0.0146(6)
C9 0.0231(8) 0.0283(8) 0.0294(8) -0.0030(6) -0.0050(6) -0.0104(7)
C10 0.0331(9) 0.0385(10) 0.0329(9) -0.0115(8) -0.0011(7) -0.0117(8)
C11 0.0459(12) 0.0521(13) 0.0331(10) -0.0119(10) 0.0023(9) -0.0172(9)
C12 0.0509(13) 0.0452(12) 0.0415(11) -0.0055(10) -0.0079(10) -0.0237(10)
C13 0.0450(12) 0.0372(11) 0.0514(13) -0.0139(9) -0.0106(10) -0.0167(9)
C14 0.0322(9) 0.0348(10) 0.0393(10) -0.0110(8) -0.0029(8) -0.0106(8)
N2 0.0229(7) 0.0292(8) 0.0338(8) -0.0063(6) -0.0039(6) -0.0122(6)
C15 0.0253(8) 0.0262(8) 0.0257(8) -0.0028(6) -0.0054(6) -0.0070(6)
C16 0.0321(9) 0.0324(9) 0.0274(8) -0.0074(7) -0.0021(7) -0.0043(7)
C17 0.0489(12) 0.0300(9) 0.0353(10) -0.0118(9) -0.0066(9) -0.0025(8)
C18 0.0523(13) 0.0287(10) 0.0416(11) 0.0008(9) -0.0057(9) -0.0108(8)
C19 0.0368(11) 0.0405(11) 0.0460(12) 0.0010(9) 0.0052(9) -0.0143(9)
C20 0.0300(9) 0.0342(10) 0.0406(10) -0.0071(8) 0.0024(8) -0.0105(8)

loop_
_atom_type_symbol
_atom_type_description
_atom_type_scat_dispersion_real
_atom_type_scat_dispersion_imag
_atom_type_scat_source
C C 0.0033 0.0016 'International Tables Vol C Tables 4.2.6.8 and 6.1.1.4'
H H 0.0000 0.0000 'International Tables Vol C Tables 4.2.6.8 and 6.1.1.4'
N N 0.0061 0.0033 'International Tables Vol C Tables 4.2.6.8 and 6.1.1.4'
S S 0.1246 0.1234 'International Tables Vol C Tables 4.2.6.8 and 6.1.1.4'
I I -0.4742 1.8119 'International Tables Vol C Tables 4.2.6.8 and 6.1.1.4'

loop_
_geom_angle_atom_site_label_1
_geom_angle_atom_site_label_2
_geom_angle_atom_site_label_3
_geom_angle_site_symmetry_1
_geom_angle_site_symmetry_3
_geom_angle
_geom_angle_publ_flag
C6 C1 C2 . . 118.9(2) ?
C6 C1 C7 . . 119.46(19) ?
C2 C1 C7 . . 121.67(19) ?
C3 C2 C1 . . 120.3(2) ?
C3 C2 H2 . . 119.8 ?
C1 C2 H2 . . 119.8 ?
C4 C3 C2 . . 120.4(3) ?
C4 C3 H3 . . 119.8 ?
C2 C3 H3 . . 119.8 ?
C5 C4 C3 . . 119.6(3) ?
C5 C4 H4 . . 120.2 ?
C3 C4 H4 . . 120.2 ?
C4 C5 C6 . . 120.6(3) ?
C4 C5 H5 . . 119.7 ?
C6 C5 H5 . . 119.7 ?
C1 C6 C5 . . 120.2(2) ?
C1 C6 H6 . . 119.9 ?
C5 C6 H6 . . 119.9 ?
C1 C7 S1 . . 113.83(13) ?
C1 C7 H7A . . 108.8 ?
S1 C7 H7A . . 108.8 ?
C1 C7 H7B . . 108.8 ?
S1 C7 H7B . . 108.8 ?
H7A C7 H7B . . 107.7 ?
C8 S1 C7 . . 101.66(9) ?
N1 C8 N2 . . 124.53(16) ?
N1 C8 S1 . . 121.30(14) ?
N2 C8 S1 . . 114.14(13) ?
C8 N1 C9 . . 126.22(16) ?
C8 N1 H1N . . 118.0(19) ?
C9 N1 H1N . . 115.7(19) ?
C10 C9 C14 . . 121.18(18) ?
C10 C9 N1 . . 119.87(17) ?
C14 C9 N1 . . 118.93(17) ?
C9 C10 C11 . . 119.0(2) ?
C9 C10 H10 . . 120.5 ?
C11 C10 H10 . . 120.5 ?
C12 C11 C10 . . 120.3(2) ?
C12 C11 H11 . . 119.9 ?
C10 C11 H11 . . 119.9 ?
C13 C12 C11 . . 120.3(2) ?
C13 C12 H12 . . 119.9 ?
C11 C12 H12 . . 119.9 ?
C12 C13 C14 . . 120.5(2) ?
C12 C13 H13 . . 119.8 ?
C14 C13 H13 . . 119.8 ?
C9 C14 C13 . . 118.8(2) ?
C9 C14 H14 . . 120.6 ?
C13 C14 H14 . . 120.6 ?
C8 N2 C15 . . 127.80(16) ?
C8 N2 H2N . . 117.4(18) ?
C15 N2 H2N . . 114.8(18) ?
C16 C15 C20 . . 120.73(17) ?
C16 C15 N2 . . 121.30(17) ?
C20 C15 N2 . . 117.89(17) ?
C17 C16 C15 . . 119.28(19) ?
C17 C16 H16 . . 120.4 ?
C15 C16 H16 . . 120.4 ?
C18 C17 C16 . . 120.3(2) ?
C18 C17 H17 . . 119.8 ?
C16 C17 H17 . . 119.8 ?
C19 C18 C17 . . 120.0(2) ?
C19 C18 H18 . . 120.0 ?
C17 C18 H18 . . 120.0 ?
C18 C19 C20 . . 120.7(2) ?
C18 C19 H19 . . 119.7 ?
C20 C19 H19 . . 119.7 ?
C19 C20 C15 . . 118.9(2) ?
C19 C20 H20 . . 120.5 ?
C15 C20 H20 . . 120.5 ?

loop_
_geom_bond_atom_site_label_1
_geom_bond_atom_site_label_2
_geom_bond_site_symmetry_2
_geom_bond_distance
_geom_bond_publ_flag
C1 C6 . 1.386(3) ?
C1 C2 . 1.392(3) ?
C1 C7 . 1.505(3) ?
C2 C3 . 1.383(4) ?
C2 H2 . 0.9400 ?
C3 C4 . 1.381(5) ?
C3 H3 . 0.9400 ?
C4 C5 . 1.371(5) ?
C4 H4 . 0.9400 ?
C5 C6 . 1.388(4) ?
C5 H5 . 0.9400 ?
C6 H6 . 0.9400 ?
C7 S1 . 1.823(2) ?
C7 H7A . 0.9800 ?
C7 H7B . 0.9800 ?
S1 C8 . 1.7513(18) ?
C8 N1 . 1.319(2) ?
C8 N2 . 1.332(2) ?
N1 C9 . 1.428(2) ?
N1 H1N . 0.80(3) ?
C9 C10 . 1.384(3) ?
C9 C14 . 1.388(3) ?
C10 C11 . 1.390(3) ?
C10 H10 . 0.9400 ?
C11 C12 . 1.381(3) ?
C11 H11 . 0.9400 ?
C12 C13 . 1.374(4) ?
C12 H12 . 0.9400 ?
C13 C14 . 1.391(3) ?
C13 H13 . 0.9400 ?
C14 H14 . 0.9400 ?
N2 C15 . 1.426(2) ?
N2 H2N . 0.81(3) ?
C15 C16 . 1.386(3) ?
C15 C20 . 1.391(3) ?
C16 C17 . 1.386(3) ?
C16 H16 . 0.9400 ?
C17 C18 . 1.383(3) ?
C17 H17 . 0.9400 ?
C18 C19 . 1.376(4) ?
C18 H18 . 0.9400 ?
C19 C20 . 1.388(3) ?
C19 H19 . 0.9400 ?
C20 H20 . 0.9400 ?

loop_
_geom_hbond_atom_site_label_D
_geom_hbond_atom_site_label_H
_geom_hbond_atom_site_label_A
_geom_hbond_site_symmetry_A
_geom_hbond_distance_DH
_geom_hbond_distance_HA
_geom_hbond_distance_DA
_geom_hbond_angle_DHA
N1 H1N I1 2_666 0.80(3) 2.69(3) 3.4781(17) 171(2)
N2 H2N I1 2_566 0.80(3) 2.73(3) 3.5242(17) 169(2)

loop_
_geom_torsion_atom_site_label_1
_geom_torsion_atom_site_label_2
_geom_torsion_atom_site_label_3
_geom_torsion_atom_site_label_4
_geom_torsion_site_symmetry_1
_geom_torsion_site_symmetry_2
_geom_torsion_site_symmetry_3
_geom_torsion_site_symmetry_4
_geom_torsion
_geom_torsion_publ_flag
C6 C1 C2 C3 . . . . -0.5(3) ?
C7 C1 C2 C3 . . . . 179.0(2) ?
C1 C2 C3 C4 . . . . 0.0(4) ?
C2 C3 C4 C5 . . . . 0.1(4) ?
C3 C4 C5 C6 . . . . 0.3(4) ?
C2 C1 C6 C5 . . . . 0.9(3) ?
C7 C1 C6 C5 . . . . -178.6(2) ?
C4 C5 C6 C1 . . . . -0.8(4) ?
C6 C1 C7 S1 . . . . -134.43(17) ?
C2 C1 C7 S1 . . . . 46.1(2) ?
C1 C7 S1 C8 . . . . 49.53(16) ?
C7 S1 C8 N1 . . . . 41.74(18) ?
C7 S1 C8 N2 . . . . -140.01(15) ?
N2 C8 N1 C9 . . . . 22.1(3) ?
S1 C8 N1 C9 . . . . -159.85(15) ?
C8 N1 C9 C10 . . . . 46.0(3) ?
C8 N1 C9 C14 . . . . -135.6(2) ?
C14 C9 C10 C11 . . . . 1.9(3) ?
N1 C9 C10 C11 . . . . -179.70(19) ?
C9 C10 C11 C12 . . . . -0.6(3) ?
C10 C11 C12 C13 . . . . -0.8(4) ?
C11 C12 C13 C14 . . . . 1.0(4) ?
C10 C9 C14 C13 . . . . -1.7(3) ?
N1 C9 C14 C13 . . . . 179.86(18) ?
C12 C13 C14 C9 . . . . 0.3(3) ?
N1 C8 N2 C15 . . . . 21.8(3) ?
S1 C8 N2 C15 . . . . -156.34(15) ?
C8 N2 C15 C16 . . . . 38.5(3) ?
C8 N2 C15 C20 . . . . -144.78(19) ?
C20 C15 C16 C17 . . . . 2.2(3) ?
N2 C15 C16 C17 . . . . 178.92(17) ?
C15 C16 C17 C18 . . . . -1.1(3) ?
C16 C17 C18 C19 . . . . -0.9(3) ?
C17 C18 C19 C20 . . . . 1.8(4) ?
C18 C19 C20 C15 . . . . -0.7(3) ?
C16 C15 C20 C19 . . . . -1.4(3) ?
N2 C15 C20 C19 . . . . -178.16(18) ?
